data_7204453
loop_
_publ_author_name
'Burnett, Lynne A.'
'Ferreira, Vitor F.'
'Alan Howie, R.'
'Rufino, Helena'
'Skakle, Janet M. S.'
'Wardell, James L.'
'Wardell, Solange M. S. V.'

_publ_section_title
;
 Hydroxy group interactions in stannylated carbohydrates. Structures
 and thermal stabilities of
 5-deoxy-5-C-(Ph3Sn)-1,2-O-isopropylidene-??-D-xylofuranose,
 5-deoxy-5-C-(IPh2Sn)-1,2-O-isopropylidene-??-D- and -L-xylofuranose,
 and 5-deoxy-5-C-(I2PhSn)-1,2-O-isopropylidene-??-D- and
 -L-xylofuranose
;
_journal_issue 20
_journal_name_full 'Journal of the Chemical Society, Perkin Transactions 1'
_journal_page_first 2288
_journal_paper_doi 10.1039/b204675j
_journal_year 2002
_chemical_absolute_configuration rmad
_chemical_formula_moiety 'C26 H28 O4 Sn'
_chemical_formula_sum 'C26 H28 O4 Sn'
_chemical_formula_weight 523.17
_chemical_name_systematic
; 
5-Deoxy-1,2-O-isopropylidene-5-C-(triphenylstannyl)-alpha-
D-xylofuranose
;
_chemical_temperature_decomposition 429.0(10)
_space_group_IT_number 4
_symmetry_cell_setting monoclinic
_symmetry_space_group_name_Hall 'P 2yb'
_symmetry_space_group_name_H-M 'P 1 21 1'
_atom_sites_solution_hydrogens geom
_atom_sites_solution_primary heavy
_atom_sites_solution_secondary difmap
_audit_creation_method SHELXL-97
_cell_angle_alpha 90.00
_cell_angle_beta 97.78(6)
_cell_angle_gamma 90.00
_cell_formula_units_Z 2
_cell_length_a 12.820(10)
_cell_length_b 6.658(6)
_cell_length_c 14.427(12)
_cell_measurement_reflns_used 14
_cell_measurement_temperature 298(2)
_cell_measurement_theta_max 11.5
_cell_measurement_theta_min 7.85
_cell_volume 1220.1(18)
_computing_cell_refinement 'Nicolet P3 software (Nicolet, 1980)'
_computing_data_collection 'Nicolet P3 software (Nicolet, 1980)'
_computing_data_reduction 'RDNIC (Howie, 1980)'
_computing_molecular_graphics 'ORTEP-3 (Farrugia, 1997)'
_computing_publication_material SHELXL-97
_computing_structure_refinement 'SHELXL-97 (Sheldrick, 1997)'
_computing_structure_solution 'SHELXS-97 (Sheldrick, 1990)'
_diffrn_ambient_temperature 298(2)
_diffrn_measured_fraction_theta_full 0.999
_diffrn_measured_fraction_theta_max 0.999
_diffrn_measurement_device_type 'Nicolet P3'
_diffrn_measurement_method \q-2\q
_diffrn_radiation_monochromator graphite
_diffrn_radiation_source 'normal-focus sealed tube'
_diffrn_radiation_type MoK\a
_diffrn_radiation_wavelength 0.71073
_diffrn_reflns_av_R_equivalents 0.1248
_diffrn_reflns_av_sigmaI/netI 0.0636
_diffrn_reflns_limit_h_max 15
_diffrn_reflns_limit_h_min 0
_diffrn_reflns_limit_k_max 7
_diffrn_reflns_limit_k_min -7
_diffrn_reflns_limit_l_max 17
_diffrn_reflns_limit_l_min -17
_diffrn_reflns_number 4310
_diffrn_reflns_theta_full 25.05
_diffrn_reflns_theta_max 25.05
_diffrn_reflns_theta_min 2.00
_diffrn_standards_decay_% 0
_diffrn_standards_interval_count 50
_diffrn_standards_number 2
_exptl_absorpt_coefficient_mu 1.075
_exptl_absorpt_correction_type none
_exptl_crystal_colour colourless
_exptl_crystal_density_diffrn 1.424
_exptl_crystal_density_method 'not measured'
_exptl_crystal_description rhomb
_exptl_crystal_F_000 532
_exptl_crystal_preparation 'from MeOH:CHCl3 2:1 v/v as solvent'
_exptl_crystal_size_max 0.46
_exptl_crystal_size_mid 0.24
_exptl_crystal_size_min 0.18
_refine_diff_density_max 2.099
_refine_diff_density_min -1.613
_refine_diff_density_rms 0.135
_refine_ls_abs_structure_details 'Flack H D (1983), Acta Cryst. A39, 876-881'
_refine_ls_abs_structure_Flack -0.06(6)
_refine_ls_extinction_method none
_refine_ls_goodness_of_fit_ref 1.056
_refine_ls_hydrogen_treatment constr
_refine_ls_matrix_type full
_refine_ls_number_parameters 283
_refine_ls_number_reflns 4215
_refine_ls_number_restraints 1
_refine_ls_restrained_S_all 1.055
_refine_ls_R_factor_all 0.0889
_refine_ls_R_factor_gt 0.0679
_refine_ls_shift/su_max 0.001
_refine_ls_shift/su_mean 0.000
_refine_ls_structure_factor_coef Fsqd
_refine_ls_weighting_details 'calc w=1/[\s^2^(Fo^2^)+(0.1060P)^2^] where P=(Fo^2^+2Fc^2^)/3'
_refine_ls_weighting_scheme calc
_refine_ls_wR_factor_gt 0.1513
_refine_ls_wR_factor_ref 0.1659
_reflns_number_gt 3366
_reflns_number_total 4215
_reflns_threshold_expression I>2sigma(I)
_cod_data_source_file b204675j.txt
_cod_data_source_block (D)-3
_cod_depositor_comments
;
The following automatic conversions were performed:

'_chemical_melting_point' tag was changed to
'_chemical_temperature_decomposition' since the value had been given
as '428-430 (dec)'. The value was changed to '429.0(10)' - the
average value was taken and precision was estimated.

Automatic conversion script
Id: cif_fix_values 1569 2011-02-09 13:29:24Z adriana 
;
_cod_original_sg_symbol_H-M 'P 21'
_cod_database_code 7204453

loop_
_symmetry_equiv_pos_as_xyz
'x, y, z'
'-x, y+1/2, -z'

loop_
_atom_site_label
_atom_site_type_symbol
_atom_site_fract_x
_atom_site_fract_y
_atom_site_fract_z
_atom_site_U_iso_or_equiv
_atom_site_adp_type
_atom_site_occupancy
_atom_site_calc_flag
_atom_site_refinement_flags
_atom_site_disorder_assembly
_atom_site_disorder_group
Sn1 Sn 0.76484(4) 0.00000(13) 0.23761(4) 0.0457(2) Uani 1 d . . .
C1 C 0.4673(10) -0.1002(17) 0.3771(8) 0.057(3) Uani 1 d . . .
H1 H 0.4745 -0.1353 0.4436 0.069 Uiso 1 calc R . .
C2 C 0.3933(11) 0.0784(17) 0.3561(9) 0.064(3) Uani 1 d . . .
H2 H 0.3634 0.1238 0.4115 0.077 Uiso 1 calc R . .
C3 C 0.4599(11) 0.2373(19) 0.3186(10) 0.049(3) Uani 1 d . . .
H3A H 0.4201 0.3118 0.2668 0.058 Uiso 1 calc R . .
C4 C 0.5483(8) 0.1144(14) 0.2858(8) 0.044(2) Uani 1 d . . .
H4 H 0.5217 0.0577 0.2244 0.053 Uiso 1 calc R . .
C5 C 0.6514(8) 0.2093(17) 0.2785(8) 0.058(3) Uani 1 d . . .
H5A H 0.6788 0.2676 0.3385 0.070 Uiso 1 calc R . .
H5B H 0.6413 0.3173 0.2330 0.070 Uiso 1 calc R . .
C6 C 0.3108(8) -0.2014(17) 0.2875(9) 0.060(3) Uani 1 d . . .
C7 C 0.2819(12) -0.280(2) 0.1914(12) 0.093(5) Uani 1 d . . .
H7A H 0.2118 -0.2375 0.1677 0.139 Uiso 1 calc R . .
H7B H 0.2851 -0.4238 0.1923 0.139 Uiso 1 calc R . .
H7C H 0.3302 -0.2286 0.1518 0.139 Uiso 1 calc R . .
C8 C 0.2407(13) -0.275(3) 0.3550(14) 0.117(7) Uani 1 d . . .
H8A H 0.2584 -0.2082 0.4139 0.175 Uiso 1 calc R . .
H8B H 0.2500 -0.4174 0.3636 0.175 Uiso 1 calc R . .
H8C H 0.1686 -0.2475 0.3307 0.175 Uiso 1 calc R . .
O1 O 0.4186(8) -0.2574(14) 0.3218(8) 0.064(3) Uani 1 d . . .
O2 O 0.3154(5) 0.009(2) 0.2846(5) 0.073(2) Uani 1 d . . .
O3 O 0.5028(8) 0.3684(12) 0.3924(6) 0.070(2) Uani 1 d . . .
H3 H 0.4927 0.4854 0.3758 0.105 Uiso 1 calc R . .
O4 O 0.5632(5) -0.0487(9) 0.3516(5) 0.053(2) Uani 1 d . . .
C9 C 0.8840(8) 0.1601(17) 0.1796(8) 0.054(3) Uani 1 d . . .
C10 C 0.9913(9) 0.1327(19) 0.2097(9) 0.066(3) Uani 1 d . . .
H10 H 1.0121 0.0389 0.2564 0.079 Uiso 1 calc R . .
C11 C 1.0676(10) 0.242(3) 0.1719(12) 0.086(4) Uani 1 d . . .
H11 H 1.1386 0.2225 0.1934 0.103 Uiso 1 calc R . .
C12 C 1.0372(11) 0.377(2) 0.1030(12) 0.088(4) Uani 1 d . . .
H12 H 1.0883 0.4513 0.0780 0.105 Uiso 1 calc R . .
C13 C 0.9337(12) 0.408(2) 0.0695(10) 0.085(4) Uani 1 d . . .
H13 H 0.9143 0.4990 0.0214 0.102 Uiso 1 calc R . .
C14 C 0.8577(10) 0.2998(19) 0.1089(9) 0.069(3) Uani 1 d . . .
H14 H 0.7870 0.3219 0.0871 0.083 Uiso 1 calc R . .
C15 C 0.8300(8) -0.1936(15) 0.3466(7) 0.050(2) Uani 1 d . . .
C16 C 0.8089(9) -0.180(2) 0.4388(8) 0.067(3) Uani 1 d . . .
H16 H 0.7654 -0.0774 0.4551 0.081 Uiso 1 calc R . .
C17 C 0.8511(9) -0.314(2) 0.5064(9) 0.073(4) Uani 1 d . . .
H17 H 0.8364 -0.3002 0.5674 0.088 Uiso 1 calc R . .
C18 C 0.9141(10) -0.468(3) 0.4850(9) 0.079(5) Uani 1 d . . .
H18 H 0.9415 -0.5586 0.5308 0.094 Uiso 1 calc R . .
C19 C 0.9370(11) -0.487(4) 0.3944(9) 0.089(4) Uani 1 d . . .
H19 H 0.9798 -0.5907 0.3790 0.107 Uiso 1 calc R . .
C20 C 0.8963(11) -0.3514(19) 0.3273(9) 0.072(3) Uani 1 d . . .
H20 H 0.9132 -0.3649 0.2670 0.087 Uiso 1 calc R . .
C21 C 0.6865(8) -0.1871(15) 0.1281(7) 0.047(2) Uani 1 d . . .
C22 C 0.6048(8) -0.3116(15) 0.1461(8) 0.053(2) Uani 1 d . . .
H22 H 0.5837 -0.3125 0.2052 0.063 Uiso 1 calc R . .
C23 C 0.5549(10) -0.4336(17) 0.0771(9) 0.069(4) Uani 1 d . . .
H23 H 0.4993 -0.5147 0.0896 0.082 Uiso 1 calc R . .
C24 C 0.5869(10) -0.4368(19) -0.0114(9) 0.074(4) Uani 1 d . . .
H24 H 0.5537 -0.5203 -0.0581 0.089 Uiso 1 calc R . .
C25 C 0.6684(10) -0.314(2) -0.0285(8) 0.068(3) Uani 1 d . . .
H25 H 0.6906 -0.3142 -0.0873 0.082 Uiso 1 calc R . .
C26 C 0.7171(9) -0.1911(18) 0.0402(8) 0.057(3) Uani 1 d . . .
H26 H 0.7720 -0.1088 0.0273 0.069 Uiso 1 calc R . .

loop_
_atom_site_aniso_label
_atom_site_aniso_U_11
_atom_site_aniso_U_22
_atom_site_aniso_U_33
_atom_site_aniso_U_23
_atom_site_aniso_U_13
_atom_site_aniso_U_12
Sn1 0.0438(3) 0.0505(3) 0.0420(3) -0.0001(7) 0.00264(19) -0.0023(7)
C1 0.080(9) 0.045(6) 0.048(6) 0.007(5) 0.009(6) 0.005(6)
C2 0.081(9) 0.053(6) 0.066(8) -0.004(5) 0.031(7) 0.011(6)
C3 0.072(9) 0.034(6) 0.041(6) -0.008(5) 0.010(6) 0.011(6)
C4 0.048(6) 0.035(5) 0.049(6) 0.003(4) 0.002(5) 0.010(4)
C5 0.057(6) 0.057(7) 0.062(7) -0.005(5) 0.009(5) 0.002(5)
C6 0.047(6) 0.054(7) 0.080(8) 0.009(6) 0.011(6) 0.005(5)
C7 0.086(10) 0.089(11) 0.099(11) -0.004(9) -0.006(9) -0.020(8)
C8 0.085(11) 0.110(13) 0.172(19) -0.002(13) 0.076(12) -0.009(9)
O1 0.069(7) 0.044(5) 0.078(6) -0.002(4) 0.013(5) 0.005(4)
O2 0.054(3) 0.065(5) 0.098(5) -0.004(9) -0.003(4) 0.016(8)
O3 0.101(7) 0.047(5) 0.063(5) -0.013(4) 0.015(5) 0.009(4)
O4 0.052(4) 0.044(6) 0.063(4) 0.003(3) 0.003(3) 0.011(3)
C9 0.053(6) 0.059(6) 0.049(6) -0.008(5) 0.003(5) 0.002(5)
C10 0.052(7) 0.075(8) 0.068(8) -0.007(6) 0.000(6) -0.002(6)
C11 0.049(7) 0.103(11) 0.110(12) -0.009(10) 0.025(7) -0.006(7)
C12 0.062(9) 0.097(10) 0.112(12) 0.000(10) 0.040(8) -0.022(7)
C13 0.100(11) 0.093(10) 0.067(8) 0.012(7) 0.025(8) -0.027(8)
C14 0.062(7) 0.074(8) 0.074(8) 0.016(7) 0.014(6) -0.003(6)
C15 0.049(6) 0.050(6) 0.048(6) 0.001(5) 0.001(5) -0.005(4)
C16 0.059(7) 0.090(9) 0.052(7) -0.002(6) 0.007(6) 0.004(6)
C17 0.055(7) 0.114(11) 0.048(6) 0.013(7) 0.003(5) 0.001(7)
C18 0.080(7) 0.083(14) 0.070(7) 0.033(9) -0.001(6) -0.004(8)
C19 0.108(9) 0.079(9) 0.075(7) -0.004(13) -0.008(7) 0.031(13)
C20 0.089(9) 0.065(8) 0.058(7) -0.006(6) -0.006(6) 0.017(7)
C21 0.050(6) 0.046(6) 0.044(5) -0.003(4) 0.001(5) 0.005(4)
C22 0.056(6) 0.046(6) 0.055(6) 0.002(5) 0.009(5) -0.005(5)
C23 0.060(7) 0.065(9) 0.079(8) -0.007(5) 0.004(6) -0.008(5)
C24 0.076(8) 0.075(10) 0.065(7) -0.022(6) -0.018(6) 0.005(6)
C25 0.079(8) 0.082(9) 0.042(6) -0.008(6) 0.002(6) 0.004(7)
C26 0.053(6) 0.069(7) 0.051(6) 0.005(5) 0.013(5) 0.000(5)

loop_
_atom_type_symbol
_atom_type_description
_atom_type_scat_dispersion_real
_atom_type_scat_dispersion_imag
_atom_type_scat_source
C C 0.0033 0.0016 'International Tables Vol C Tables 4.2.6.8 and 6.1.1.4'
H H 0.0000 0.0000 'International Tables Vol C Tables 4.2.6.8 and 6.1.1.4'
O O 0.0106 0.0060 'International Tables Vol C Tables 4.2.6.8 and 6.1.1.4'
Sn Sn -0.6537 1.4246 'International Tables Vol C Tables 4.2.6.8 and 6.1.1.4'

loop_
_geom_angle_atom_site_label_1
_geom_angle_atom_site_label_2
_geom_angle_atom_site_label_3
_geom_angle
_geom_angle_site_symmetry_1
_geom_angle_site_symmetry_3
_geom_angle_publ_flag
C15 Sn1 C9 111.5(4) . . ?
C15 Sn1 C21 106.9(4) . . ?
C9 Sn1 C21 106.8(4) . . ?
C15 Sn1 C5 113.8(4) . . ?
C9 Sn1 C5 109.4(4) . . ?
C21 Sn1 C5 108.1(4) . . ?
C15 Sn1 O4 79.9(3) . . ?
C9 Sn1 O4 155.4(3) . . ?
C21 Sn1 O4 89.4(3) . . ?
C5 Sn1 O4 46.8(3) . . ?
O4 C1 O1 112.2(10) . . ?
O4 C1 C2 107.9(9) . . ?
O1 C1 C2 104.5(9) . . ?
O4 C1 H1 110.7 . . ?
O1 C1 H1 110.7 . . ?
C2 C1 H1 110.7 . . ?
O2 C2 C3 110.3(11) . . ?
O2 C2 C1 104.4(9) . . ?
C3 C2 C1 104.5(10) . . ?
O2 C2 H2 112.4 . . ?
C3 C2 H2 112.4 . . ?
C1 C2 H2 112.4 . . ?
O3 C3 C2 110.0(11) . . ?
O3 C3 C4 109.4(10) . . ?
C2 C3 C4 102.5(9) . . ?
O3 C3 H3A 111.5 . . ?
C2 C3 H3A 111.5 . . ?
C4 C3 H3A 111.5 . . ?
O4 C4 C5 109.2(8) . . ?
O4 C4 C3 103.8(9) . . ?
C5 C4 C3 120.1(9) . . ?
O4 C4 H4 107.7 . . ?
C5 C4 H4 107.7 . . ?
C3 C4 H4 107.7 . . ?
C4 C5 Sn1 112.7(7) . . ?
C4 C5 H5A 109.1 . . ?
Sn1 C5 H5A 109.1 . . ?
C4 C5 H5B 109.1 . . ?
Sn1 C5 H5B 109.1 . . ?
H5A C5 H5B 107.8 . . ?
O2 C6 O1 102.9(8) . . ?
O2 C6 C7 109.3(11) . . ?
O1 C6 C7 109.5(11) . . ?
O2 C6 C8 112.3(11) . . ?
O1 C6 C8 108.8(11) . . ?
C7 C6 C8 113.5(12) . . ?
C6 C7 H7A 109.5 . . ?
C6 C7 H7B 109.5 . . ?
H7A C7 H7B 109.5 . . ?
C6 C7 H7C 109.5 . . ?
H7A C7 H7C 109.5 . . ?
H7B C7 H7C 109.5 . . ?
C6 C8 H8A 109.5 . . ?
C6 C8 H8B 109.5 . . ?
H8A C8 H8B 109.5 . . ?
C6 C8 H8C 109.5 . . ?
H8A C8 H8C 109.5 . . ?
H8B C8 H8C 109.5 . . ?
C1 O1 C6 109.3(10) . . ?
C6 O2 C2 109.5(9) . . ?
C3 O3 H3 109.5 . . ?
C1 O4 C4 108.8(8) . . ?
C1 O4 Sn1 163.5(7) . . ?
C4 O4 Sn1 68.6(5) . . ?
C14 C9 C10 116.5(11) . . ?
C14 C9 Sn1 120.7(8) . . ?
C10 C9 Sn1 122.8(9) . . ?
C11 C10 C9 121.7(13) . . ?
C11 C10 H10 119.1 . . ?
C9 C10 H10 119.1 . . ?
C12 C11 C10 119.1(13) . . ?
C12 C11 H11 120.4 . . ?
C10 C11 H11 120.4 . . ?
C11 C12 C13 121.8(13) . . ?
C11 C12 H12 119.1 . . ?
C13 C12 H12 119.1 . . ?
C12 C13 C14 118.6(14) . . ?
C12 C13 H13 120.7 . . ?
C14 C13 H13 120.7 . . ?
C9 C14 C13 122.2(12) . . ?
C9 C14 H14 118.9 . . ?
C13 C14 H14 118.9 . . ?
C16 C15 C20 116.1(11) . . ?
C16 C15 Sn1 124.1(9) . . ?
C20 C15 Sn1 119.9(8) . . ?
C17 C16 C15 121.4(12) . . ?
C17 C16 H16 119.3 . . ?
C15 C16 H16 119.3 . . ?
C18 C17 C16 121.0(12) . . ?
C18 C17 H17 119.5 . . ?
C16 C17 H17 119.5 . . ?
C17 C18 C19 119.3(16) . . ?
C17 C18 H18 120.3 . . ?
C19 C18 H18 120.3 . . ?
C20 C19 C18 119.9(18) . . ?
C20 C19 H19 120.1 . . ?
C18 C19 H19 120.1 . . ?
C19 C20 C15 122.3(13) . . ?
C19 C20 H20 118.8 . . ?
C15 C20 H20 118.8 . . ?
C26 C21 C22 118.5(10) . . ?
C26 C21 Sn1 121.6(8) . . ?
C22 C21 Sn1 119.8(8) . . ?
C23 C22 C21 120.5(11) . . ?
C23 C22 H22 119.7 . . ?
C21 C22 H22 119.7 . . ?
C22 C23 C24 120.4(11) . . ?
C22 C23 H23 119.8 . . ?
C24 C23 H23 119.8 . . ?
C25 C24 C23 118.7(11) . . ?
C25 C24 H24 120.7 . . ?
C23 C24 H24 120.7 . . ?
C26 C25 C24 120.6(11) . . ?
C26 C25 H25 119.7 . . ?
C24 C25 H25 119.7 . . ?
C25 C26 C21 121.3(11) . . ?
C25 C26 H26 119.4 . . ?
C21 C26 H26 119.4 . . ?

loop_
_geom_bond_atom_site_label_1
_geom_bond_atom_site_label_2
_geom_bond_distance
_geom_bond_site_symmetry_2
_geom_bond_publ_flag
Sn1 C15 2.116(10) . ?
Sn1 C9 2.125(12) . ?
Sn1 C21 2.151(10) . ?
Sn1 C5 2.154(11) . ?
Sn1 O4 3.262(8) . ?
C1 O4 1.373(14) . ?
C1 O1 1.409(14) . ?
C1 C2 1.527(15) . ?
C1 H1 0.9800 . ?
C2 O2 1.412(15) . ?
C2 C3 1.506(19) . ?
C2 H2 0.9800 . ?
C3 O3 1.428(15) . ?
C3 C4 1.525(15) . ?
C3 H3A 0.9800 . ?
C4 O4 1.438(11) . ?
C4 C5 1.481(15) . ?
C4 H4 0.9800 . ?
C5 H5A 0.9700 . ?
C5 H5B 0.9700 . ?
C6 O2 1.403(16) . ?
C6 O1 1.452(14) . ?
C6 C7 1.48(2) . ?
C6 C8 1.494(19) . ?
C7 H7A 0.9600 . ?
C7 H7B 0.9600 . ?
C7 H7C 0.9600 . ?
C8 H8A 0.9600 . ?
C8 H8B 0.9600 . ?
C8 H8C 0.9600 . ?
O3 H3 0.8200 . ?
C9 C14 1.387(16) . ?
C9 C10 1.397(15) . ?
C10 C11 1.389(19) . ?
C10 H10 0.9300 . ?
C11 C12 1.36(2) . ?
C11 H11 0.9300 . ?
C12 C13 1.36(2) . ?
C12 H12 0.9300 . ?
C13 C14 1.393(18) . ?
C13 H13 0.9300 . ?
C14 H14 0.9300 . ?
C15 C16 1.396(16) . ?
C15 C20 1.402(16) . ?
C16 C17 1.380(18) . ?
C16 H16 0.9300 . ?
C17 C18 1.36(2) . ?
C17 H17 0.9300 . ?
C18 C19 1.383(19) . ?
C18 H18 0.9300 . ?
C19 C20 1.37(2) . ?
C19 H19 0.9300 . ?
C20 H20 0.9300 . ?
C21 C26 1.377(15) . ?
C21 C22 1.388(15) . ?
C22 C23 1.373(16) . ?
C22 H22 0.9300 . ?
C23 C24 1.394(19) . ?
C23 H23 0.9300 . ?
C24 C25 1.376(19) . ?
C24 H24 0.9300 . ?
C25 C26 1.369(16) . ?
C25 H25 0.9300 . ?
C26 H26 0.9300 . ?

loop_
_geom_hbond_atom_site_label_D
_geom_hbond_atom_site_label_H
_geom_hbond_atom_site_label_A
_geom_hbond_distance_DH
_geom_hbond_distance_HA
_geom_hbond_distance_DA
_geom_hbond_angle_DHA
_geom_hbond_site_symmetry_A
O3 H3 O1 0.82 2.06 2.849(13) 161.2 1_565
C1 H1 O3 0.98 2.34 3.303(14) 165.5 2_646

loop_
_geom_torsion_atom_site_label_1
_geom_torsion_atom_site_label_2
_geom_torsion_atom_site_label_3
_geom_torsion_atom_site_label_4
_geom_torsion
_geom_torsion_site_symmetry_1
_geom_torsion_site_symmetry_2
_geom_torsion_site_symmetry_3
_geom_torsion_site_symmetry_4
_geom_torsion_publ_flag
O4 C1 C2 O2 114.3(9) . . . . ?
O1 C1 C2 O2 -5.3(12) . . . . ?
O4 C1 C2 C3 -1.5(13) . . . . ?
O1 C1 C2 C3 -121.2(10) . . . . ?
O2 C2 C3 O3 153.5(10) . . . . ?
C1 C2 C3 O3 -94.8(11) . . . . ?
O2 C2 C3 C4 -90.3(11) . . . . ?
C1 C2 C3 C4 21.4(12) . . . . ?
O3 C3 C4 O4 82.9(11) . . . . ?
C2 C3 C4 O4 -33.8(11) . . . . ?
O3 C3 C4 C5 -39.3(15) . . . . ?
C2 C3 C4 C5 -156.0(11) . . . . ?
O4 C4 C5 Sn1 57.5(10) . . . . ?
C3 C4 C5 Sn1 177.0(8) . . . . ?
C15 Sn1 C5 C4 -76.1(9) . . . . ?
C9 Sn1 C5 C4 158.5(8) . . . . ?
C21 Sn1 C5 C4 42.5(9) . . . . ?
O4 Sn1 C5 C4 -28.8(6) . . . . ?
O4 C1 O1 C6 -130.3(10) . . . . ?
C2 C1 O1 C6 -13.6(13) . . . . ?
O2 C6 O1 C1 27.5(12) . . . . ?
C7 C6 O1 C1 143.6(11) . . . . ?
C8 C6 O1 C1 -91.8(13) . . . . ?
O1 C6 O2 C2 -31.2(12) . . . . ?
C7 C6 O2 C2 -147.6(11) . . . . ?
C8 C6 O2 C2 85.6(13) . . . . ?
C3 C2 O2 C6 135.0(10) . . . . ?
C1 C2 O2 C6 23.2(12) . . . . ?
O1 C1 O4 C4 93.7(10) . . . . ?
C2 C1 O4 C4 -20.9(12) . . . . ?
O1 C1 O4 Sn1 16(3) . . . . ?
C2 C1 O4 Sn1 -99(2) . . . . ?
C5 C4 O4 C1 163.9(9) . . . . ?
C3 C4 O4 C1 34.7(11) . . . . ?
C5 C4 O4 Sn1 -33.5(6) . . . . ?
C3 C4 O4 Sn1 -162.6(8) . . . . ?
C15 Sn1 O4 C1 -110(2) . . . . ?
C9 Sn1 O4 C1 130(2) . . . . ?
C21 Sn1 O4 C1 -2(2) . . . . ?
C5 Sn1 O4 C1 113(2) . . . . ?
C15 Sn1 O4 C4 166.3(6) . . . . ?
C9 Sn1 O4 C4 46.0(9) . . . . ?
C21 Sn1 O4 C4 -86.4(6) . . . . ?
C5 Sn1 O4 C4 29.4(6) . . . . ?
C15 Sn1 C9 C14 -178.1(9) . . . . ?
C21 Sn1 C9 C14 65.4(10) . . . . ?
C5 Sn1 C9 C14 -51.3(10) . . . . ?
O4 Sn1 C9 C14 -64.1(13) . . . . ?
C15 Sn1 C9 C10 1.7(11) . . . . ?
C21 Sn1 C9 C10 -114.8(9) . . . . ?
C5 Sn1 C9 C10 128.4(10) . . . . ?
O4 Sn1 C9 C10 115.6(10) . . . . ?
C14 C9 C10 C11 1.0(19) . . . . ?
Sn1 C9 C10 C11 -178.8(10) . . . . ?
C9 C10 C11 C12 -1(2) . . . . ?
C10 C11 C12 C13 -1(3) . . . . ?
C11 C12 C13 C14 1(2) . . . . ?
C10 C9 C14 C13 0.0(19) . . . . ?
Sn1 C9 C14 C13 179.7(11) . . . . ?
C12 C13 C14 C9 -1(2) . . . . ?
C9 Sn1 C15 C16 119.5(10) . . . . ?
C21 Sn1 C15 C16 -124.1(9) . . . . ?
C5 Sn1 C15 C16 -4.8(11) . . . . ?
O4 Sn1 C15 C16 -37.8(9) . . . . ?
C9 Sn1 C15 C20 -62.6(10) . . . . ?
C21 Sn1 C15 C20 53.8(10) . . . . ?
C5 Sn1 C15 C20 173.1(9) . . . . ?
O4 Sn1 C15 C20 140.1(9) . . . . ?
C20 C15 C16 C17 0.0(18) . . . . ?
Sn1 C15 C16 C17 177.9(10) . . . . ?
C15 C16 C17 C18 -1(2) . . . . ?
C16 C17 C18 C19 1(2) . . . . ?
C17 C18 C19 C20 0(3) . . . . ?
C18 C19 C20 C15 -1(3) . . . . ?
C16 C15 C20 C19 1(2) . . . . ?
Sn1 C15 C20 C19 -177.1(13) . . . . ?
C15 Sn1 C21 C26 -118.3(9) . . . . ?
C9 Sn1 C21 C26 1.1(10) . . . . ?
C5 Sn1 C21 C26 118.7(9) . . . . ?
O4 Sn1 C21 C26 162.4(8) . . . . ?
C15 Sn1 C21 C22 59.9(9) . . . . ?
C9 Sn1 C21 C22 179.4(8) . . . . ?
C5 Sn1 C21 C22 -63.0(9) . . . . ?
O4 Sn1 C21 C22 -19.3(8) . . . . ?
C26 C21 C22 C23 -0.9(16) . . . . ?
Sn1 C21 C22 C23 -179.3(8) . . . . ?
C21 C22 C23 C24 1.2(17) . . . . ?
C22 C23 C24 C25 -0.7(18) . . . . ?
C23 C24 C25 C26 0.1(19) . . . . ?
C24 C25 C26 C21 0.2(19) . . . . ?
C22 C21 C26 C25 0.2(16) . . . . ?
Sn1 C21 C26 C25 178.6(9) . . . . ?

loop_
_cod_related_entry_id
_cod_related_entry_database
_cod_related_entry_code
1 ChemSpider 9148588
